data_1542767
loop_
_publ_author_name
'Wei, Lian Tong'
'Zhang, Yun Qian'
'Zhou, Kai Zhi'
'Zhan, Lin Ling'
'Qu, Yun Xia'
'Tao, Zhu'
'Ma, Pei Hua'

_publ_section_title
;
 Coordination of fully substituted cyclopentano cucurbit[5]uril with
 alkali cation in the presence of tetrachloridezicate anion
;
_journal_name_full 'Inorganica Chimica Acta'
_journal_page_first 1
_journal_page_last 7
_journal_paper_doi 10.1016/j.ica.2016.01.041
_journal_volume 445
_journal_year 2016
_chemical_formula_sum 'C45 H56 Cl4 Cs2 N20 O13 Zn'
_chemical_formula_weight 1558.09
_chemical_name_systematic
;
 ?
;
_space_group_IT_number 9
_symmetry_space_group_name_Hall 'C -2yc'
_symmetry_space_group_name_H-M 'C 1 c 1'
_atom_sites_solution_hydrogens geom
_atom_sites_solution_primary direct
_atom_sites_solution_secondary difmap
_audit_creation_method SHELXL-97
_cell_angle_alpha 90.00
_cell_angle_beta 98.896(2)
_cell_angle_gamma 90.00
_cell_formula_units_Z 4
_cell_length_a 16.170(2)
_cell_length_b 15.723(2)
_cell_length_c 22.381(3)
_cell_measurement_temperature 293(2)
_cell_volume 5621.7(13)
_computing_structure_refinement 'SHELXL-97 (Sheldrick, 1997)'
_diffrn_ambient_temperature 293(2)
_diffrn_measured_fraction_theta_full 0.988
_diffrn_measured_fraction_theta_max 0.988
_diffrn_radiation_monochromator graphite
_diffrn_radiation_source 'fine-focus sealed tube'
_diffrn_radiation_type MoK\a
_diffrn_radiation_wavelength 0.71073
_diffrn_reflns_av_R_equivalents 0.0295
_diffrn_reflns_av_sigmaI/netI 0.0386
_diffrn_reflns_limit_h_max 19
_diffrn_reflns_limit_h_min -19
_diffrn_reflns_limit_k_max 18
_diffrn_reflns_limit_k_min -18
_diffrn_reflns_limit_l_max 26
_diffrn_reflns_limit_l_min -26
_diffrn_reflns_number 18408
_diffrn_reflns_theta_full 25.00
_diffrn_reflns_theta_max 25.00
_diffrn_reflns_theta_min 1.82
_exptl_absorpt_coefficient_mu 1.985
_exptl_crystal_density_diffrn 1.841
_exptl_crystal_density_method 'not measured'
_exptl_crystal_F_000 3112
_refine_diff_density_max 0.655
_refine_diff_density_min -0.619
_refine_diff_density_rms 0.072
_refine_ls_abs_structure_details 'Flack H D (1983), Acta Cryst. A39, 876-881'
_refine_ls_abs_structure_Flack 0.00
_refine_ls_extinction_method none
_refine_ls_goodness_of_fit_ref 1.069
_refine_ls_hydrogen_treatment mixed
_refine_ls_matrix_type full
_refine_ls_number_parameters 766
_refine_ls_number_reflns 8810
_refine_ls_number_restraints 2
_refine_ls_restrained_S_all 1.069
_refine_ls_R_factor_all 0.0321
_refine_ls_R_factor_gt 0.0294
_refine_ls_shift/su_max 0.004
_refine_ls_shift/su_mean 0.001
_refine_ls_structure_factor_coef Fsqd
_refine_ls_weighting_details 'calc w=1/[\s^2^(Fo^2^)+(0.0384P)^2^+7.1790P] where P=(Fo^2^+2Fc^2^)/3'
_refine_ls_weighting_scheme calc
_refine_ls_wR_factor_gt 0.0748
_refine_ls_wR_factor_ref 0.0781
_reflns_number_gt 8314
_reflns_number_total 8810
_reflns_threshold_expression >2sigma(I)
_cod_data_source_file Cs.cif
_cod_data_source_block p
_cod_original_cell_volume 5621.7(14)
_cod_database_code 1542767

loop_
_symmetry_equiv_pos_as_xyz
'x, y, z'
'x, -y, z+1/2'
'x+1/2, y+1/2, z'
'x+1/2, -y+1/2, z+1/2'

loop_
_atom_site_label
_atom_site_type_symbol
_atom_site_fract_x
_atom_site_fract_y
_atom_site_fract_z
_atom_site_U_iso_or_equiv
_atom_site_adp_type
_atom_site_occupancy
_atom_site_symmetry_multiplicity
_atom_site_calc_flag
_atom_site_refinement_flags
_atom_site_disorder_assembly
_atom_site_disorder_group
O1W O 0.2257(4) -0.1752(4) 0.7927(3) 0.0953(19) Uani 1 1 d . . .
O2W O -0.1151(6) -0.4026(8) 0.3664(4) 0.186(5) Uani 1 1 d . . .
O3W O 0.0048(13) -0.0185(6) 0.5566(9) 0.208(5) Uani 1 1 d . . .
Cs1 Cs -0.229139(17) -0.01694(2) 0.420331(13) 0.03533(9) Uani 1 1 d . . .
Cs2 Cs 0.240362(18) -0.01805(2) 0.682341(14) 0.03832(10) Uani 1 1 d . . .
Zn1 Zn -0.42565(4) 0.00763(4) 0.75849(3) 0.03337(14) Uani 1 1 d . . .
Cl1 Cl -0.32864(9) 0.11492(8) 0.78010(6) 0.0395(3) Uani 1 1 d . . .
Cl2 Cl -0.40560(9) -0.04756(9) 0.66829(7) 0.0434(3) Uani 1 1 d . . .
Cl3 Cl -0.55975(10) 0.05639(12) 0.75226(9) 0.0622(5) Uani 1 1 d . . .
Cl4 Cl -0.40062(11) -0.09053(11) 0.83388(8) 0.0589(4) Uani 1 1 d . . .
C1 C -0.0433(3) 0.1584(3) 0.4352(2) 0.0261(11) Uani 1 1 d . . .
C2 C 0.0568(3) 0.2394(3) 0.4984(2) 0.0236(10) Uani 1 1 d . . .
C3 C 0.1012(3) 0.1886(3) 0.4520(2) 0.0241(10) Uani 1 1 d . . .
C4 C 0.1605(3) 0.1516(3) 0.5513(2) 0.0224(10) Uani 1 1 d . . .
C5 C 0.0424(3) 0.0817(3) 0.3699(2) 0.0312(12) Uani 1 1 d . . .
H5A H -0.0099 0.0791 0.3421 0.037 Uiso 1 1 calc R . .
H5B H 0.0849 0.1035 0.3478 0.037 Uiso 1 1 calc R . .
C6 C 0.2248(3) 0.0827(3) 0.4703(2) 0.0270(11) Uani 1 1 d . . .
H6A H 0.2746 0.0834 0.5007 0.032 Uiso 1 1 calc R . .
H6B H 0.2398 0.1064 0.4334 0.032 Uiso 1 1 calc R . .
C7 C 0.0072(3) -0.0672(3) 0.3909(2) 0.0257(11) Uani 1 1 d . . .
C8 C 0.1516(3) -0.0363(3) 0.4024(2) 0.0256(10) Uani 1 1 d . . .
C9 C 0.1382(3) -0.1316(3) 0.4152(2) 0.0259(10) Uani 1 1 d . . .
C10 C 0.2174(3) -0.0685(3) 0.5015(2) 0.0281(11) Uani 1 1 d . . .
C11 C 0.0036(4) -0.2219(3) 0.4086(2) 0.0328(12) Uani 1 1 d . . .
H11A H -0.0482 -0.2181 0.3804 0.039 Uiso 1 1 calc R . .
H11B H 0.0372 -0.2665 0.3945 0.039 Uiso 1 1 calc R . .
C12 C 0.1843(3) -0.2198(3) 0.5125(2) 0.0293(11) Uani 1 1 d . . .
H12A H 0.1913 -0.2674 0.4862 0.035 Uiso 1 1 calc R . .
H12B H 0.2330 -0.2180 0.5438 0.035 Uiso 1 1 calc R . .
C13 C -0.0933(3) -0.2261(3) 0.4845(2) 0.0290(12) Uani 1 1 d . . .
C14 C 0.0405(3) -0.2878(3) 0.5148(2) 0.0283(11) Uani 1 1 d . . .
C15 C -0.0118(3) -0.2946(3) 0.5672(2) 0.0283(11) Uani 1 1 d . . .
C16 C 0.1126(3) -0.2218(3) 0.6019(2) 0.0301(12) Uani 1 1 d . . .
C17 C -0.1608(3) -0.2412(3) 0.5748(2) 0.0316(12) Uani 1 1 d . . .
H17A H -0.2112 -0.2364 0.5452 0.038 Uiso 1 1 calc R . .
H17B H -0.1657 -0.2925 0.5981 0.038 Uiso 1 1 calc R . .
C18 C 0.0206(3) -0.2471(3) 0.6781(2) 0.0297(11) Uani 1 1 d . . .
H18A H -0.0086 -0.2985 0.6866 0.036 Uiso 1 1 calc R . .
H18B H 0.0733 -0.2455 0.7056 0.036 Uiso 1 1 calc R . .
C19 C -0.1993(3) -0.0953(3) 0.5983(2) 0.0273(11) Uani 1 1 d . . .
C20 C -0.1210(3) -0.1699(3) 0.6790(2) 0.0250(10) Uani 1 1 d . . .
C21 C -0.1391(3) -0.0776(3) 0.6999(2) 0.0270(11) Uani 1 1 d . . .
C22 C 0.0067(3) -0.0999(3) 0.7120(2) 0.0282(11) Uani 1 1 d . . .
C23 C -0.2224(3) 0.0441(3) 0.6422(2) 0.0288(11) Uani 1 1 d . . .
H23A H -0.2385 0.0586 0.6809 0.035 Uiso 1 1 calc R . .
H23B H -0.2728 0.0441 0.6123 0.035 Uiso 1 1 calc R . .
C24 C -0.0387(3) 0.0432(4) 0.7419(2) 0.0305(12) Uani 1 1 d . . .
H24A H -0.0819 0.0578 0.7658 0.037 Uiso 1 1 calc R . .
H24B H 0.0143 0.0418 0.7689 0.037 Uiso 1 1 calc R . .
C25 C -0.1665(3) 0.1356(3) 0.5681(2) 0.0235(10) Uani 1 1 d . . .
C26 C -0.1074(3) 0.1580(3) 0.6697(2) 0.0245(10) Uani 1 1 d . . .
C27 C -0.0677(3) 0.2214(3) 0.6286(2) 0.0226(10) Uani 1 1 d . . .
C28 C 0.0387(3) 0.1378(3) 0.6832(2) 0.0259(11) Uani 1 1 d . . .
C29 C -0.0985(3) 0.2429(3) 0.5125(2) 0.0261(10) Uani 1 1 d . . .
H29A H -0.1503 0.2376 0.4844 0.031 Uiso 1 1 calc R . .
H29B H -0.0902 0.3028 0.5219 0.031 Uiso 1 1 calc R . .
C30 C 0.0860(3) 0.2432(3) 0.6148(2) 0.0257(10) Uani 1 1 d . . .
H30A H 0.1382 0.2385 0.6425 0.031 Uiso 1 1 calc R . .
H30B H 0.0725 0.3031 0.6098 0.031 Uiso 1 1 calc R . .
C31 C 0.0691(3) 0.3330(3) 0.4855(2) 0.0345(12) Uani 1 1 d . . .
H31A H 0.1189 0.3553 0.5103 0.041 Uiso 1 1 calc R . .
H31B H 0.0211 0.3664 0.4925 0.041 Uiso 1 1 calc R . .
C32 C 0.0784(3) 0.3330(3) 0.4182(3) 0.0376(12) Uani 1 1 d . . .
H32A H 0.0246 0.3254 0.3928 0.045 Uiso 1 1 calc R . .
H32B H 0.1036 0.3855 0.4070 0.045 Uiso 1 1 calc R . .
C33 C 0.1360(3) 0.2570(4) 0.4131(3) 0.0375(13) Uani 1 1 d . . .
H33A H 0.1937 0.2707 0.4291 0.045 Uiso 1 1 calc R . .
H33B H 0.1326 0.2385 0.3715 0.045 Uiso 1 1 calc R . .
C34 C 0.2004(3) -0.0326(3) 0.3491(2) 0.0318(11) Uani 1 1 d . . .
H34A H 0.2398 0.0143 0.3534 0.038 Uiso 1 1 calc R . .
H34B H 0.1630 -0.0270 0.3110 0.038 Uiso 1 1 calc R . .
C35 C 0.2459(4) -0.1190(4) 0.3535(3) 0.0436(14) Uani 1 1 d . . .
H35A H 0.2638 -0.1337 0.3154 0.052 Uiso 1 1 calc R . .
H35B H 0.2944 -0.1180 0.3850 0.052 Uiso 1 1 calc R . .
C36 C 0.1809(4) -0.1812(4) 0.3688(3) 0.0402(13) Uani 1 1 d . . .
H36A H 0.2068 -0.2329 0.3864 0.048 Uiso 1 1 calc R . .
H36B H 0.1411 -0.1956 0.3333 0.048 Uiso 1 1 calc R . .
C37 C 0.0603(4) -0.3789(3) 0.4992(3) 0.0411(13) Uani 1 1 d . . .
H37A H 0.1137 -0.3969 0.5215 0.049 Uiso 1 1 calc R . .
H37B H 0.0616 -0.3852 0.4563 0.049 Uiso 1 1 calc R . .
C38 C -0.0117(5) -0.4296(4) 0.5185(3) 0.0525(16) Uani 1 1 d . . .
H38A H -0.0617 -0.4248 0.4886 0.063 Uiso 1 1 calc R . .
H38B H 0.0031 -0.4892 0.5239 0.063 Uiso 1 1 calc R . .
C39 C -0.0250(4) -0.3900(3) 0.5775(3) 0.0427(14) Uani 1 1 d . . .
H39A H 0.0152 -0.4114 0.6107 0.051 Uiso 1 1 calc R . .
H39B H -0.0811 -0.4011 0.5858 0.051 Uiso 1 1 calc R . .
C40 C -0.1634(3) -0.2300(4) 0.7180(3) 0.0362(12) Uani 1 1 d . . .
H40A H -0.2009 -0.2684 0.6930 0.043 Uiso 1 1 calc R . .
H40B H -0.1222 -0.2633 0.7441 0.043 Uiso 1 1 calc R . .
C41 C -0.2088(10) -0.1768(5) 0.7527(6) 0.199(9) Uani 1 1 d . . .
H41A H -0.1994 -0.1969 0.7942 0.238 Uiso 1 1 calc R . .
H41B H -0.2680 -0.1833 0.7377 0.238 Uiso 1 1 calc R . .
C42 C -0.1888(3) -0.0880(3) 0.7529(2) 0.0335(12) Uani 1 1 d . . .
H42A H -0.1551 -0.0716 0.7908 0.040 Uiso 1 1 calc R . .
H42B H -0.2393 -0.0537 0.7466 0.040 Uiso 1 1 calc R . .
C43 C -0.1464(3) 0.2128(3) 0.7149(2) 0.0313(11) Uani 1 1 d . . .
H43A H -0.2055 0.2225 0.7011 0.038 Uiso 1 1 calc R . .
H43B H -0.1394 0.1864 0.7546 0.038 Uiso 1 1 calc R . .
C44 C -0.0962(4) 0.2958(3) 0.7160(2) 0.0360(12) Uani 1 1 d . . .
H44A H -0.1258 0.3424 0.7317 0.043 Uiso 1 1 calc R . .
H44B H -0.0416 0.2898 0.7406 0.043 Uiso 1 1 calc R . .
C45 C -0.0879(3) 0.3108(3) 0.6498(2) 0.0314(11) Uani 1 1 d . . .
H45A H -0.0431 0.3505 0.6460 0.038 Uiso 1 1 calc R . .
H45B H -0.1398 0.3322 0.6271 0.038 Uiso 1 1 calc R . .
N1 N -0.0305(2) 0.2137(3) 0.48305(18) 0.0237(9) Uani 1 1 d . . .
N2 N 0.0327(2) 0.1407(3) 0.41802(18) 0.0265(10) Uani 1 1 d . . .
N3 N 0.0978(3) 0.2081(3) 0.55635(18) 0.0255(9) Uani 1 1 d . . .
N4 N 0.1618(3) 0.1364(3) 0.49051(18) 0.0260(9) Uani 1 1 d . . .
N5 N 0.0655(3) -0.0032(3) 0.3902(2) 0.0290(10) Uani 1 1 d . . .
N6 N 0.0484(3) -0.1415(3) 0.40816(19) 0.0290(10) Uani 1 1 d . . .
N7 N 0.1985(3) -0.0047(3) 0.45904(19) 0.0272(10) Uani 1 1 d . . .
N8 N 0.1815(3) -0.1421(3) 0.47748(19) 0.0284(10) Uani 1 1 d . . .
N9 N -0.0158(3) -0.2456(3) 0.46745(19) 0.0278(10) Uani 1 1 d . . .
N10 N -0.0899(3) -0.2501(3) 0.5432(2) 0.0310(10) Uani 1 1 d . . .
N11 N 0.1111(3) -0.2349(3) 0.54069(19) 0.0285(10) Uani 1 1 d . . .
N12 N 0.0381(3) -0.2510(3) 0.61659(19) 0.0300(10) Uani 1 1 d . . .
N13 N -0.1565(3) -0.1697(3) 0.61462(19) 0.0293(10) Uani 1 1 d . . .
N14 N -0.1877(3) -0.0402(3) 0.64599(19) 0.0269(9) Uani 1 1 d . . .
N15 N -0.0291(2) -0.1742(3) 0.68997(19) 0.0280(10) Uani 1 1 d . . .
N16 N -0.0559(3) -0.0410(3) 0.71640(19) 0.0255(9) Uani 1 1 d . . .
N17 N -0.1661(2) 0.1096(3) 0.62605(17) 0.0244(9) Uani 1 1 d . . .
N18 N -0.1077(2) 0.1981(3) 0.56729(17) 0.0251(9) Uani 1 1 d . . .
N19 N -0.0351(3) 0.1086(3) 0.69769(19) 0.0280(10) Uani 1 1 d . . .
N20 N 0.0211(2) 0.2017(3) 0.64110(18) 0.0261(9) Uani 1 1 d . . .
O1 O -0.1106(2) 0.1315(2) 0.41092(17) 0.0343(8) Uani 1 1 d . . .
O2 O -0.0678(2) -0.0578(2) 0.37738(17) 0.0354(9) Uani 1 1 d . . .
O3 O -0.1520(2) -0.1948(3) 0.45241(17) 0.0384(9) Uani 1 1 d . . .
O4 O -0.2413(2) -0.0823(2) 0.54879(16) 0.0340(9) Uani 1 1 d . . .
O5 O -0.2130(2) 0.1096(2) 0.52370(15) 0.0287(8) Uani 1 1 d . . .
O6 O 0.2078(2) 0.1197(2) 0.59265(16) 0.0296(8) Uani 1 1 d . . .
O7 O 0.2609(2) -0.0604(2) 0.55041(17) 0.0376(9) Uani 1 1 d . . .
O8 O 0.1701(2) -0.1895(3) 0.63590(17) 0.0382(9) Uani 1 1 d . . .
O9 O 0.0815(2) -0.0863(2) 0.72820(17) 0.0325(8) Uani 1 1 d . . .
O10 O 0.1083(2) 0.1128(2) 0.70534(17) 0.0363(9) Uani 1 1 d . . .

loop_
_atom_site_aniso_label
_atom_site_aniso_U_11
_atom_site_aniso_U_22
_atom_site_aniso_U_33
_atom_site_aniso_U_23
_atom_site_aniso_U_13
_atom_site_aniso_U_12
O1W 0.103(5) 0.080(4) 0.113(5) 0.010(4) 0.046(4) 0.012(4)
O2W 0.186(9) 0.289(14) 0.084(5) -0.010(7) 0.022(6) -0.130(9)
O3W 0.264(14) 0.158(8) 0.222(13) 0.000(10) 0.105(11) -0.019(11)
Cs1 0.02976(17) 0.0397(2) 0.03560(18) -0.00159(16) 0.00215(14) -0.00305(16)
Cs2 0.03365(19) 0.0412(2) 0.03891(19) 0.00102(16) 0.00179(15) 0.00335(17)
Zn1 0.0294(3) 0.0325(3) 0.0374(3) 0.0033(3) 0.0027(3) -0.0020(3)
Cl1 0.0413(7) 0.0363(7) 0.0405(7) -0.0035(6) 0.0046(6) -0.0082(6)
Cl2 0.0442(8) 0.0385(7) 0.0468(8) -0.0080(6) 0.0045(6) -0.0067(6)
Cl3 0.0325(8) 0.0615(10) 0.0925(13) 0.0080(9) 0.0096(8) 0.0083(7)
Cl4 0.0635(10) 0.0548(9) 0.0554(9) 0.0270(8) -0.0002(8) -0.0119(8)
C1 0.029(3) 0.024(2) 0.026(2) 0.005(2) 0.005(2) 0.002(2)
C2 0.021(2) 0.023(2) 0.027(2) -0.0013(19) 0.004(2) -0.0059(19)
C3 0.020(2) 0.028(2) 0.024(2) -0.0036(19) 0.0042(19) -0.002(2)
C4 0.019(2) 0.020(2) 0.030(3) 0.0015(19) 0.009(2) -0.009(2)
C5 0.030(3) 0.041(3) 0.021(2) 0.005(2) 0.002(2) 0.002(2)
C6 0.019(2) 0.032(3) 0.031(3) -0.002(2) 0.006(2) -0.004(2)
C7 0.029(3) 0.034(3) 0.014(2) -0.0007(19) 0.0016(19) 0.001(2)
C8 0.021(2) 0.031(3) 0.025(2) -0.003(2) 0.003(2) 0.003(2)
C9 0.022(2) 0.029(3) 0.028(2) -0.001(2) 0.007(2) 0.004(2)
C10 0.024(3) 0.033(3) 0.028(3) -0.005(2) 0.005(2) 0.003(2)
C11 0.038(3) 0.030(3) 0.030(3) -0.006(2) 0.006(2) -0.005(2)
C12 0.022(3) 0.031(3) 0.035(3) -0.002(2) 0.005(2) 0.011(2)
C13 0.030(3) 0.023(3) 0.033(3) 0.002(2) 0.003(2) -0.007(2)
C14 0.022(2) 0.027(3) 0.036(3) 0.000(2) 0.004(2) 0.000(2)
C15 0.027(3) 0.024(2) 0.033(3) 0.000(2) 0.003(2) 0.005(2)
C16 0.028(3) 0.028(3) 0.033(3) 0.004(2) 0.002(2) 0.004(2)
C17 0.029(3) 0.028(3) 0.038(3) 0.007(2) 0.006(2) -0.006(2)
C18 0.027(3) 0.028(2) 0.032(3) 0.004(2) -0.001(2) 0.000(2)
C19 0.022(2) 0.030(3) 0.030(3) 0.009(2) 0.004(2) -0.005(2)
C20 0.020(2) 0.027(2) 0.027(2) 0.003(2) 0.0009(19) -0.003(2)
C21 0.024(2) 0.033(3) 0.025(2) 0.003(2) 0.004(2) 0.000(2)
C22 0.028(3) 0.035(3) 0.023(2) 0.002(2) 0.007(2) 0.001(2)
C23 0.020(2) 0.032(3) 0.034(3) 0.000(2) 0.004(2) 0.000(2)
C24 0.030(3) 0.039(3) 0.021(2) -0.005(2) -0.001(2) 0.003(2)
C25 0.023(2) 0.024(2) 0.025(2) -0.002(2) 0.007(2) 0.004(2)
C26 0.023(2) 0.026(2) 0.024(2) -0.0012(19) 0.0043(19) 0.002(2)
C27 0.021(2) 0.025(2) 0.021(2) -0.0006(19) 0.0021(19) 0.0008(19)
C28 0.025(3) 0.027(2) 0.023(2) 0.002(2) -0.004(2) 0.006(2)
C29 0.022(2) 0.024(2) 0.032(3) 0.001(2) 0.004(2) 0.000(2)
C30 0.018(2) 0.025(3) 0.033(3) -0.008(2) -0.001(2) -0.002(2)
C31 0.030(3) 0.022(2) 0.052(3) -0.003(2) 0.009(2) -0.006(2)
C32 0.034(3) 0.032(3) 0.046(3) 0.015(2) 0.005(2) -0.009(2)
C33 0.032(3) 0.042(3) 0.041(3) 0.013(3) 0.013(2) -0.004(3)
C34 0.028(3) 0.038(3) 0.030(3) 0.002(2) 0.007(2) -0.001(2)
C35 0.037(3) 0.056(4) 0.042(3) -0.008(3) 0.017(3) 0.010(3)
C36 0.045(3) 0.041(3) 0.039(3) -0.005(2) 0.020(3) -0.002(3)
C37 0.047(3) 0.030(3) 0.047(3) -0.006(2) 0.006(3) 0.011(3)
C38 0.071(4) 0.026(3) 0.061(4) 0.000(3) 0.010(3) -0.001(3)
C39 0.050(4) 0.026(3) 0.052(4) 0.006(2) 0.007(3) -0.004(3)
C40 0.031(3) 0.039(3) 0.040(3) 0.013(2) 0.009(2) 0.002(2)
C41 0.39(2) 0.041(5) 0.233(15) -0.035(7) 0.272(17) -0.053(9)
C42 0.031(3) 0.043(3) 0.028(3) 0.004(2) 0.008(2) 0.005(3)
C43 0.030(3) 0.039(3) 0.027(2) -0.002(2) 0.012(2) 0.007(2)
C44 0.039(3) 0.033(3) 0.035(3) -0.014(2) 0.001(2) 0.007(2)
C45 0.031(3) 0.023(2) 0.041(3) -0.007(2) 0.007(2) 0.005(2)
N1 0.0147(19) 0.027(2) 0.030(2) -0.0028(17) 0.0049(17) -0.0016(17)
N2 0.022(2) 0.031(2) 0.026(2) -0.0073(17) 0.0033(18) -0.0024(18)
N3 0.025(2) 0.025(2) 0.026(2) -0.0006(17) 0.0022(18) 0.0016(17)
N4 0.024(2) 0.027(2) 0.028(2) 0.0012(18) 0.0076(18) 0.0034(18)
N5 0.023(2) 0.028(2) 0.036(2) -0.006(2) 0.0057(19) 0.0006(19)
N6 0.024(2) 0.029(2) 0.032(2) -0.0028(18) 0.0009(18) -0.0015(18)
N7 0.029(2) 0.028(2) 0.023(2) -0.0006(18) -0.0002(18) 0.0068(19)
N8 0.029(2) 0.029(2) 0.027(2) 0.0016(18) 0.0022(18) -0.0018(19)
N9 0.024(2) 0.035(2) 0.024(2) 0.0040(18) 0.0035(18) 0.0060(18)
N10 0.022(2) 0.034(2) 0.037(3) 0.001(2) 0.0057(18) 0.0013(18)
N11 0.024(2) 0.031(2) 0.031(2) -0.0008(18) 0.0051(18) 0.0010(18)
N12 0.029(2) 0.034(2) 0.029(2) 0.0023(18) 0.0094(19) 0.0032(19)
N13 0.031(2) 0.031(2) 0.026(2) 0.0004(18) 0.0022(18) -0.0027(19)
N14 0.026(2) 0.026(2) 0.029(2) 0.0034(19) 0.0030(18) 0.0036(18)
N15 0.020(2) 0.030(2) 0.034(2) -0.0017(19) 0.0058(18) -0.0019(19)
N16 0.021(2) 0.026(2) 0.029(2) -0.0040(18) 0.0018(17) 0.0015(18)
N17 0.020(2) 0.031(2) 0.022(2) -0.0012(16) 0.0018(17) -0.0046(17)
N18 0.024(2) 0.028(2) 0.022(2) -0.0014(17) 0.0002(17) -0.0003(18)
N19 0.023(2) 0.036(2) 0.026(2) 0.0055(18) 0.0055(18) 0.0009(19)
N20 0.021(2) 0.029(2) 0.029(2) -0.0010(18) 0.0064(17) 0.0021(17)
O1 0.0194(18) 0.046(2) 0.0362(19) -0.0131(17) -0.0009(16) -0.0053(16)
O2 0.0231(19) 0.047(2) 0.036(2) 0.0020(17) 0.0044(16) 0.0018(17)
O3 0.0252(19) 0.052(2) 0.037(2) 0.0113(18) 0.0001(17) 0.0036(18)
O4 0.037(2) 0.035(2) 0.0275(19) 0.0020(15) -0.0038(16) -0.0006(17)
O5 0.0299(19) 0.0311(19) 0.0238(18) -0.0025(14) -0.0005(15) -0.0030(15)
O6 0.0300(18) 0.0284(18) 0.0305(18) 0.0021(14) 0.0053(16) 0.0003(15)
O7 0.036(2) 0.040(2) 0.032(2) 0.0012(17) -0.0061(17) -0.0018(18)
O8 0.030(2) 0.046(2) 0.037(2) -0.0044(18) 0.0034(17) -0.0065(18)
O9 0.0220(19) 0.039(2) 0.035(2) -0.0078(16) -0.0002(15) 0.0006(16)
O10 0.028(2) 0.041(2) 0.039(2) 0.0101(17) 0.0033(17) 0.0078(17)

loop_
_atom_type_symbol
_atom_type_description
_atom_type_scat_dispersion_real
_atom_type_scat_dispersion_imag
_atom_type_scat_source
C C 0.0033 0.0016 'International Tables Vol C Tables 4.2.6.8 and 6.1.1.4'
H H 0.0000 0.0000 'International Tables Vol C Tables 4.2.6.8 and 6.1.1.4'
N N 0.0061 0.0033 'International Tables Vol C Tables 4.2.6.8 and 6.1.1.4'
O O 0.0106 0.0060 'International Tables Vol C Tables 4.2.6.8 and 6.1.1.4'
Cs Cs -0.3680 2.1192 'International Tables Vol C Tables 4.2.6.8 and 6.1.1.4'
Zn Zn 0.2839 1.4301 'International Tables Vol C Tables 4.2.6.8 and 6.1.1.4'
Cl Cl 0.1484 0.1585 'International Tables Vol C Tables 4.2.6.8 and 6.1.1.4'

loop_
_geom_angle_atom_site_label_1
_geom_angle_atom_site_label_2
_geom_angle_atom_site_label_3
_geom_angle
_geom_angle_site_symmetry_1
_geom_angle_site_symmetry_3
O2 Cs1 O5 114.25(10) . .
O2 Cs1 O1 63.42(10) . .
O5 Cs1 O1 64.50(9) . .
O2 Cs1 O4 114.38(10) . .
O5 Cs1 O4 61.21(9) . .
O1 Cs1 O4 116.77(10) . .
O2 Cs1 O3 62.63(10) . .
O5 Cs1 O3 115.55(10) . .
O1 Cs1 O3 118.15(10) . .
O4 Cs1 O3 64.25(10) . .
O2 Cs1 Cl4 125.03(8) . 2_554
O5 Cs1 Cl4 94.07(7) . 2_554
O1 Cs1 Cl4 92.54(8) . 2_554
O4 Cs1 Cl4 120.56(8) . 2_554
O3 Cs1 Cl4 143.81(8) . 2_554
O2 Cs1 Cl1 85.58(7) . 2_554
O5 Cs1 Cl1 155.50(7) . 2_554
O1 Cs1 Cl1 117.60(7) . 2_554
O4 Cs1 Cl1 125.35(7) . 2_554
O3 Cs1 Cl1 85.78(8) . 2_554
Cl4 Cs1 Cl1 61.85(3) 2_554 2_554
O2 Cs1 C32 126.94(11) . 3_445
O5 Cs1 C32 112.37(11) . 3_445
O1 Cs1 C32 166.32(11) . 3_445
O4 Cs1 C32 69.17(10) . 3_445
O3 Cs1 C32 75.45(11) . 3_445
Cl4 Cs1 C32 74.16(8) 2_554 3_445
Cl1 Cs1 C32 59.20(9) 2_554 3_445
O2 Cs1 Zn1 107.17(7) . 2_554
O5 Cs1 Zn1 124.57(7) . 2_554
O1 Cs1 Zn1 107.28(7) . 2_554
O4 Cs1 Zn1 129.08(7) . 2_554
O3 Cs1 Zn1 115.51(7) . 2_554
Cl4 Cs1 Zn1 30.64(3) 2_554 2_554
Cl1 Cs1 Zn1 31.20(2) 2_554 2_554
C32 Cs1 Zn1 62.65(8) 3_445 2_554
O6 Cs2 O8 113.60(10) . .
O6 Cs2 O10 64.23(10) . .
O8 Cs2 O10 114.74(10) . .
O6 Cs2 O7 62.74(10) . .
O8 Cs2 O7 64.74(10) . .
O10 Cs2 O7 119.01(10) . .
O6 Cs2 O9 114.22(10) . .
O8 Cs2 O9 61.47(10) . .
O10 Cs2 O9 62.77(10) . .
O7 Cs2 O9 117.26(10) . .
O6 Cs2 O1W 165.53(12) . .
O8 Cs2 O1W 63.71(13) . .
O10 Cs2 O1W 103.21(12) . .
O7 Cs2 O1W 123.10(13) . .
O9 Cs2 O1W 51.47(12) . .
O6 Cs2 Cl3 96.45(8) . 1_655
O8 Cs2 Cl3 134.89(8) . 1_655
O10 Cs2 Cl3 108.30(8) . 1_655
O7 Cs2 Cl3 105.41(8) . 1_655
O9 Cs2 Cl3 135.20(7) . 1_655
O1W Cs2 Cl3 94.43(12) . 1_655
Cl2 Zn1 Cl4 111.54(7) . .
Cl2 Zn1 Cl3 109.84(7) . .
Cl4 Zn1 Cl3 109.34(8) . .
Cl2 Zn1 Cl1 106.31(6) . .
Cl4 Zn1 Cl1 107.68(6) . .
Cl3 Zn1 Cl1 112.11(6) . .
Cl2 Zn1 Cs1 123.84(4) . 2
Cl4 Zn1 Cs1 52.73(5) . 2
Cl3 Zn1 Cs1 126.32(6) . 2
Cl1 Zn1 Cs1 54.96(4) . 2
Zn1 Cl1 Cs1 93.84(4) . 2
Zn1 Cl3 Cs2 134.80(8) . 1_455
Zn1 Cl4 Cs1 96.63(5) . 2
O1 C1 N1 126.0(5) . .
O1 C1 N2 125.6(5) . .
N1 C1 N2 108.3(4) . .
N3 C2 N1 114.2(4) . .
N3 C2 C31 116.4(4) . .
N1 C2 C31 111.9(4) . .
N3 C2 C3 103.2(4) . .
N1 C2 C3 103.2(4) . .
C31 C2 C3 106.3(4) . .
N2 C3 N4 114.0(4) . .
N2 C3 C33 112.4(4) . .
N4 C3 C33 117.2(4) . .
N2 C3 C2 102.7(4) . .
N4 C3 C2 103.3(4) . .
C33 C3 C2 105.2(4) . .
O6 C4 N3 126.4(4) . .
O6 C4 N4 125.0(4) . .
N3 C4 N4 108.6(4) . .
N5 C5 N2 114.4(4) . .
N4 C6 N7 113.9(4) . .
O2 C7 N6 126.7(5) . .
O2 C7 N5 124.5(5) . .
N6 C7 N5 108.8(4) . .
N7 C8 N5 113.0(4) . .
N7 C8 C34 113.8(4) . .
N5 C8 C34 115.4(4) . .
N7 C8 C9 103.8(4) . .
N5 C8 C9 102.8(4) . .
C34 C8 C9 106.5(4) . .
N6 C9 N8 114.5(4) . .
N6 C9 C36 114.8(4) . .
N8 C9 C36 112.6(4) . .
N6 C9 C8 104.6(4) . .
N8 C9 C8 103.0(4) . .
C36 C9 C8 105.9(4) . .
O7 C10 N8 126.6(5) . .
O7 C10 N7 125.4(5) . .
N8 C10 N7 108.0(4) . .
N9 C11 N6 114.0(4) . .
N11 C12 N8 114.5(4) . .
O3 C13 N10 126.8(5) . .
O3 C13 N9 125.7(5) . .
N10 C13 N9 107.4(4) . .
N9 C14 N11 113.3(4) . .
N9 C14 C37 113.3(4) . .
N11 C14 C37 116.7(4) . .
N9 C14 C15 103.3(4) . .
N11 C14 C15 102.8(4) . .
C37 C14 C15 105.5(4) . .
N12 C15 N10 113.7(4) . .
N12 C15 C39 115.1(4) . .
N10 C15 C39 112.8(4) . .
N12 C15 C14 104.0(4) . .
N10 C15 C14 103.2(4) . .
C39 C15 C14 106.5(4) . .
O8 C16 N12 127.0(5) . .
O8 C16 N11 125.2(5) . .
N12 C16 N11 107.8(5) . .
N13 C17 N10 114.6(4) . .
N15 C18 N12 113.8(4) . .
O4 C19 N14 126.3(5) . .
O4 C19 N13 124.5(5) . .
N14 C19 N13 109.2(4) . .
N13 C20 N15 113.4(4) . .
N13 C20 C40 115.0(4) . .
N15 C20 C40 114.2(4) . .
N13 C20 C21 103.2(4) . .
N15 C20 C21 102.9(4) . .
C40 C20 C21 106.4(4) . .
N14 C21 N16 114.1(4) . .
N14 C21 C42 113.6(4) . .
N16 C21 C42 114.7(4) . .
N14 C21 C20 103.2(4) . .
N16 C21 C20 103.5(4) . .
C42 C21 C20 106.0(4) . .
O9 C22 N15 126.9(5) . .
O9 C22 N16 124.1(5) . .
N15 C22 N16 108.9(4) . .
N14 C23 N17 114.4(4) . .
N19 C24 N16 114.1(4) . .
O5 C25 N17 126.0(4) . .
O5 C25 N18 124.8(4) . .
N17 C25 N18 109.2(4) . .
N17 C26 N19 113.7(4) . .
N17 C26 C43 116.2(4) . .
N19 C26 C43 113.4(4) . .
N17 C26 C27 102.8(4) . .
N19 C26 C27 102.5(4) . .
C43 C26 C27 106.2(4) . .
N20 C27 N18 114.0(4) . .
N20 C27 C45 112.7(4) . .
N18 C27 C45 115.6(4) . .
N20 C27 C26 103.6(4) . .
N18 C27 C26 103.3(4) . .
C45 C27 C26 105.9(4) . .
O10 C28 N19 125.4(5) . .
O10 C28 N20 126.3(5) . .
N19 C28 N20 108.3(4) . .
N1 C29 N18 114.8(4) . .
N20 C30 N3 113.6(4) . .
C2 C31 C32 102.8(4) . .
C33 C32 C31 103.1(4) . .
C33 C32 Cs1 88.8(3) . 3
C31 C32 Cs1 100.8(3) . 3
C32 C33 C3 102.9(4) . .
C8 C34 C35 102.5(4) . .
C36 C35 C34 104.0(4) . .
C35 C36 C9 103.0(4) . .
C14 C37 C38 103.3(5) . .
C39 C38 C37 104.5(5) . .
C38 C39 C15 103.4(5) . .
C41 C40 C20 105.4(5) . .
C40 C41 C42 116.0(7) . .
C41 C42 C21 104.2(5) . .
C44 C43 C26 102.5(4) . .
C45 C44 C43 104.0(4) . .
C44 C45 C27 102.3(4) . .
C1 N1 C29 121.7(4) . .
C1 N1 C2 112.6(4) . .
C29 N1 C2 125.7(4) . .
C1 N2 C5 122.9(4) . .
C1 N2 C3 113.0(4) . .
C5 N2 C3 124.0(4) . .
C4 N3 C2 112.9(4) . .
C4 N3 C30 121.5(4) . .
C2 N3 C30 124.7(4) . .
C4 N4 C6 121.7(4) . .
C4 N4 C3 112.0(4) . .
C6 N4 C3 125.8(4) . .
C7 N5 C5 122.4(4) . .
C7 N5 C8 111.6(4) . .
C5 N5 C8 125.3(4) . .
C7 N6 C9 112.0(4) . .
C7 N6 C11 121.4(4) . .
C9 N6 C11 125.8(4) . .
C10 N7 C6 122.7(4) . .
C10 N7 C8 112.3(4) . .
C6 N7 C8 124.9(4) . .
C10 N8 C12 121.7(4) . .
C10 N8 C9 112.9(4) . .
C12 N8 C9 125.4(4) . .
C13 N9 C14 113.0(4) . .
C13 N9 C11 121.4(4) . .
C14 N9 C11 125.6(4) . .
C13 N10 C17 122.0(4) . .
C13 N10 C15 112.8(4) . .
C17 N10 C15 124.7(4) . .
C16 N11 C12 121.2(4) . .
C16 N11 C14 111.9(4) . .
C12 N11 C14 124.3(4) . .
C16 N12 C15 112.5(4) . .
C16 N12 C18 121.3(4) . .
C15 N12 C18 125.7(4) . .
C19 N13 C17 121.9(4) . .
C19 N13 C20 111.4(4) . .
C17 N13 C20 125.8(4) . .
C19 N14 C23 122.3(4) . .
C19 N14 C21 112.4(4) . .
C23 N14 C21 125.3(4) . .
C22 N15 C18 121.9(4) . .
C22 N15 C20 112.5(4) . .
C18 N15 C20 125.6(4) . .
C22 N16 C24 122.6(4) . .
C22 N16 C21 112.0(4) . .
C24 N16 C21 125.0(4) . .
C25 N17 C23 122.6(4) . .
C25 N17 C26 112.7(4) . .
C23 N17 C26 124.6(4) . .
C25 N18 C29 121.7(4) . .
C25 N18 C27 111.8(4) . .
C29 N18 C27 125.8(4) . .
C28 N19 C24 122.5(4) . .
C28 N19 C26 112.9(4) . .
C24 N19 C26 124.2(4) . .
C28 N20 C30 121.7(4) . .
C28 N20 C27 112.4(4) . .
C30 N20 C27 125.9(4) . .
C1 O1 Cs1 139.9(3) . .
C7 O2 Cs1 146.6(3) . .
C13 O3 Cs1 139.4(4) . .
C19 O4 Cs1 142.4(3) . .
C25 O5 Cs1 144.1(3) . .
C4 O6 Cs2 148.1(3) . .
C10 O7 Cs2 138.7(3) . .
C16 O8 Cs2 142.3(4) . .
C22 O9 Cs2 142.4(3) . .
C28 O10 Cs2 140.3(3) . .

loop_
_geom_bond_atom_site_label_1
_geom_bond_atom_site_label_2
_geom_bond_distance
_geom_bond_site_symmetry_2
O1W Cs2 3.526(6) .
Cs1 O2 2.986(4) .
Cs1 O5 3.032(3) .
Cs1 O1 3.048(4) .
Cs1 O4 3.088(4) .
Cs1 O3 3.100(4) .
Cs1 Cl4 3.5537(18) 2_554
Cs1 Cl1 3.6401(15) 2_554
Cs1 C32 3.900(5) 3_445
Cs1 Zn1 4.4360(8) 2_554
Cs2 O6 2.944(4) .
Cs2 O8 3.044(4) .
Cs2 O10 3.065(4) .
Cs2 O7 3.094(4) .
Cs2 O9 3.101(4) .
Cs2 Cl3 3.5639(18) 1_655
Zn1 Cl2 2.2663(16) .
Zn1 Cl4 2.2763(16) .
Zn1 Cl3 2.2839(17) .
Zn1 Cl1 2.3034(15) .
Zn1 Cs1 4.4360(8) 2
Cl1 Cs1 3.6401(15) 2
Cl3 Cs2 3.5639(18) 1_455
Cl4 Cs1 3.5537(18) 2
C1 O1 1.215(6) .
C1 N1 1.369(6) .
C1 N2 1.373(6) .
C2 N3 1.447(6) .
C2 N1 1.458(6) .
C2 C31 1.520(7) .
C2 C3 1.570(7) .
C3 N2 1.453(6) .
C3 N4 1.454(6) .
C3 C33 1.543(7) .
C4 O6 1.215(6) .
C4 N3 1.366(6) .
C4 N4 1.384(6) .
C5 N5 1.440(7) .
C5 N2 1.447(6) .
C6 N4 1.449(6) .
C6 N7 1.450(6) .
C7 O2 1.213(6) .
C7 N6 1.371(7) .
C7 N5 1.380(7) .
C8 N7 1.459(6) .
C8 N5 1.473(6) .
C8 C34 1.530(7) .
C8 C9 1.547(7) .
C9 N6 1.445(6) .
C9 N8 1.469(6) .
C9 C36 1.543(7) .
C10 O7 1.213(6) .
C10 N8 1.367(7) .
C10 N7 1.383(7) .
C11 N9 1.449(6) .
C11 N6 1.457(6) .
C12 N11 1.444(7) .
C12 N8 1.448(7) .
C13 O3 1.204(6) .
C13 N10 1.361(7) .
C13 N9 1.399(7) .
C14 N9 1.446(6) .
C14 N11 1.459(6) .
C14 C37 1.520(7) .
C14 C15 1.554(7) .
C15 N12 1.436(7) .
C15 N10 1.471(6) .
C15 C39 1.538(7) .
C16 O8 1.218(6) .
C16 N12 1.378(7) .
C16 N11 1.381(7) .
C17 N13 1.429(7) .
C17 N10 1.444(7) .
C18 N15 1.447(7) .
C18 N12 1.449(7) .
C19 O4 1.225(6) .
C19 N14 1.365(7) .
C19 N13 1.379(7) .
C20 N13 1.466(6) .
C20 N15 1.470(6) .
C20 C40 1.520(7) .
C20 C21 1.566(7) .
C21 N14 1.458(6) .
C21 N16 1.457(6) .
C21 C42 1.541(7) .
C22 O9 1.227(6) .
C22 N15 1.363(7) .
C22 N16 1.386(7) .
C23 N14 1.436(6) .
C23 N17 1.456(6) .
C24 N19 1.433(7) .
C24 N16 1.452(7) .
C25 O5 1.221(6) .
C25 N17 1.358(6) .
C25 N18 1.370(6) .
C26 N17 1.466(6) .
C26 N19 1.463(6) .
C26 C43 1.536(7) .
C26 C27 1.561(7) .
C27 N20 1.452(6) .
C27 N18 1.469(6) .
C27 C45 1.536(6) .
C28 O10 1.223(6) .
C28 N19 1.364(6) .
C28 N20 1.376(6) .
C29 N1 1.441(6) .
C29 N18 1.442(6) .
C30 N20 1.437(6) .
C30 N3 1.459(6) .
C31 C32 1.537(8) .
C32 C33 1.530(8) .
C32 Cs1 3.900(5) 3
C34 C35 1.541(8) .
C35 C36 1.514(8) .
C37 C38 1.527(9) .
C38 C39 1.505(8) .
C40 C41 1.420(11) .
C41 C42 1.434(9) .
C43 C44 1.536(7) .
C44 C45 1.526(7) .
